data_7026915
loop_
_publ_author_name
'G\'omez, Ver\'onica'
'Corbella, Montserrat'
'Font-Bardia, Merc\'e'
'Calvet, Teresa'

_publ_section_title
;
 A \m(1,1)- or \m(1,3)-carboxylate bridge makes the difference in the
 magnetic properties of dinuclear Mn(II) compounds.
;
_journal_issue 48
_journal_name_full 'Dalton transactions (Cambridge, England : 2003)'
_journal_page_first 11664
_journal_page_last 11674
_journal_paper_doi 10.1039/c0dt00902d
_journal_volume 39
_journal_year 2010
_chemical_compound_source 'synthesis as described'
_chemical_formula_moiety 'C62 H40 Cl4 Mn2 N8 O12'
_chemical_formula_sum 'C62 H40 Cl4 Mn2 N8 O12'
_chemical_formula_weight 1340.7324
_chemical_name_systematic
;
?
;
_space_group_IT_number 2
_symmetry_cell_setting triclinic
_symmetry_Int_Tables_number 2
_symmetry_space_group_name_Hall '-P 1'
_symmetry_space_group_name_H-M 'P -1'
_atom_sites_solution_hydrogens geom
_atom_sites_solution_primary direct
_atom_sites_solution_secondary difmap
_audit_conform_dict_location ftp://ftp.iucr.org/pub/cif_core.dic
_audit_conform_dict_name cif_core.dic
_audit_conform_dict_version 2.3
_audit_creation_date 2007-11-15T17:04:44-00:00
_audit_creation_method 'WinGX routine CIF_UPDATE'
_cell_angle_alpha 65.6420(10)
_cell_angle_beta 88.2400(10)
_cell_angle_gamma 84.0110(10)
_cell_formula_units_Z 1
_cell_length_a 9.5307(2)
_cell_length_b 12.0676(2)
_cell_length_c 13.4362(3)
_cell_measurement_reflns_used 9516
_cell_measurement_temperature 100(2)
_cell_measurement_theta_max 30.473
_cell_measurement_theta_min 2.698
_cell_measurement_wavelength 0.71073
_cell_volume 1399.96(5)
_computing_cell_refinement 'Bruker APEX II'
_computing_data_collection 'Bruker APEX II'
_computing_data_reduction 'Bruker APEX II'
_computing_molecular_graphics 'Ortep-3 for Windows (Farrugia, 1997)'
_computing_publication_material 'WinGX publication routines (Farrugia, 1999)'
_computing_structure_refinement 'SHELXL-97 (Sheldrick, 1997)'
_computing_structure_solution 'SIR97 (Giacovazzo et al, 1997)'
_diffrn_ambient_temperature 100(2)
_diffrn_measured_fraction_theta_full 0.991
_diffrn_measured_fraction_theta_max 0.991
_diffrn_measurement_device_type 'BrukerAXS ApexII-CCD area detector '
_diffrn_measurement_method 'phi and omega scans'
_diffrn_radiation_monochromator graphite
_diffrn_radiation_probe x-ray
_diffrn_radiation_source 'sealed tube'
_diffrn_radiation_type MoK\a
_diffrn_radiation_wavelength 0.71069
_diffrn_reflns_av_R_equivalents 0.0305
_diffrn_reflns_av_unetI/netI 0.03
_diffrn_reflns_limit_h_max 13
_diffrn_reflns_limit_h_min -13
_diffrn_reflns_limit_k_max 17
_diffrn_reflns_limit_k_min -15
_diffrn_reflns_limit_l_max 19
_diffrn_reflns_limit_l_min 0
_diffrn_reflns_number 41743
_diffrn_reflns_theta_full 30.57
_diffrn_reflns_theta_max 30.57
_diffrn_reflns_theta_min 1.66
_exptl_absorpt_coefficient_mu 0.717
_exptl_absorpt_correction_T_max 0.96
_exptl_absorpt_correction_T_min 0.797505
_exptl_absorpt_correction_type multi-scan
_exptl_absorpt_process_details 'BRUKER SADABS'
_exptl_crystal_colour yellow
_exptl_crystal_density_diffrn 1.590
_exptl_crystal_density_method 'not measured'
_exptl_crystal_description prism
_exptl_crystal_F_000 682
_exptl_crystal_size_max 0.34
_exptl_crystal_size_mid 0.3
_exptl_crystal_size_min 0.05
_refine_diff_density_max 0.447
_refine_diff_density_min -0.564
_refine_diff_density_rms 0.063
_refine_ls_extinction_method none
_refine_ls_goodness_of_fit_ref 1.05
_refine_ls_hydrogen_treatment constr
_refine_ls_matrix_type full
_refine_ls_number_parameters 455
_refine_ls_number_reflns 8521
_refine_ls_number_restraints 0
_refine_ls_restrained_S_all 1.05
_refine_ls_R_factor_all 0.0437
_refine_ls_R_factor_gt 0.0336
_refine_ls_shift/su_max 0.002
_refine_ls_shift/su_mean 0
_refine_ls_structure_factor_coef Fsqd
_refine_ls_weighting_details 'calc w=1/[\s^2^(Fo^2^)+(0.0398P)^2^+0.5595P] where P=(Fo^2^+2Fc^2^)/3'
_refine_ls_weighting_scheme calc
_refine_ls_wR_factor_gt 0.081
_refine_ls_wR_factor_ref 0.0846
_reflns_number_gt 7128
_reflns_number_total 8521
_reflns_threshold_expression >2sigma(I)
_cod_data_source_file c0dt00902d.txt
_cod_data_source_block compound3
_cod_database_code 7026915

loop_
_symmetry_equiv_pos_as_xyz
'x, y, z'
'-x, -y, -z'

loop_
_atom_site_label
_atom_site_type_symbol
_atom_site_fract_x
_atom_site_fract_y
_atom_site_fract_z
_atom_site_U_iso_or_equiv
_atom_site_adp_type
_atom_site_occupancy
_atom_site_symmetry_multiplicity
_atom_site_calc_flag
_atom_site_refinement_flags
_atom_site_disorder_assembly
_atom_site_disorder_group
Mn1 Mn 0.48531(2) 0.083712(17) 0.578884(15) 0.01089(5) Uani 1 1 d . . .
N1 N 0.31754(11) -0.00977(10) 0.69698(9) 0.0136(2) Uani 1 1 d . A .
C2 C 0.18777(14) -0.02318(13) 0.67274(11) 0.0175(3) Uani 1 1 d . . .
H2 H 0.1588 0.0121 0.5999 0.021 Uiso 1 1 calc R . .
C3 C 0.09304(15) -0.08779(15) 0.75177(12) 0.0227(3) Uani 1 1 d . . .
H3 H 0.0028 -0.0940 0.7315 0.027 Uiso 1 1 calc R . .
C4 C 0.13451(15) -0.14175(14) 0.85932(12) 0.0226(3) Uani 1 1 d . . .
H4 H 0.0726 -0.1850 0.9128 0.027 Uiso 1 1 calc R . .
C5 C 0.27175(15) -0.13125(13) 0.88824(11) 0.0174(3) Uani 1 1 d . . .
C6 C 0.32522(16) -0.18958(13) 0.99841(11) 0.0214(3) Uani 1 1 d . . .
H6 H 0.2673 -0.2349 1.0542 0.026 Uiso 1 1 calc R . .
C7 C 0.45869(16) -0.17946(13) 1.02216(11) 0.0212(3) Uani 1 1 d . . .
H7 H 0.4923 -0.2201 1.0937 0.025 Uiso 1 1 calc R . .
C8 C 0.54957(15) -0.10693(12) 0.93863(11) 0.0165(3) Uani 1 1 d . . .
C9 C 0.68769(15) -0.09085(13) 0.96085(12) 0.0199(3) Uani 1 1 d . . .
H9 H 0.7249 -0.1301 1.0314 0.024 Uiso 1 1 calc R . .
C10 C 0.76666(15) -0.01705(14) 0.87774(12) 0.0206(3) Uani 1 1 d . . .
H10 H 0.8575 -0.0047 0.8913 0.025 Uiso 1 1 calc R . .
C11 C 0.70856(14) 0.03940(13) 0.77216(11) 0.0166(3) Uani 1 1 d . . .
H11 H 0.7629 0.0897 0.7163 0.020 Uiso 1 1 calc R . .
N12 N 0.57935(12) 0.02483(10) 0.74752(9) 0.0135(2) Uani 1 1 d . A .
C13 C 0.49968(13) -0.04725(11) 0.83007(10) 0.0126(2) Uani 1 1 d . . .
C14 C 0.35947(14) -0.06218(12) 0.80383(10) 0.0133(2) Uani 1 1 d . . .
N15 N 0.36972(12) 0.27135(10) 0.52034(9) 0.0135(2) Uani 1 1 d . A .
C16 C 0.23244(14) 0.29683(13) 0.53040(11) 0.0163(3) Uani 1 1 d . . .
H16 H 0.1805 0.2341 0.5754 0.020 Uiso 1 1 calc R . .
C17 C 0.16262(15) 0.41408(14) 0.47612(12) 0.0212(3) Uani 1 1 d . . .
H17 H 0.0661 0.4279 0.4847 0.025 Uiso 1 1 calc R . .
C18 C 0.23660(17) 0.50829(13) 0.41042(12) 0.0223(3) Uani 1 1 d . . .
H18 H 0.1912 0.5865 0.3739 0.027 Uiso 1 1 calc R . .
C19 C 0.38303(16) 0.48481(12) 0.39894(11) 0.0190(3) Uani 1 1 d . . .
C20 C 0.47023(19) 0.57796(13) 0.33294(12) 0.0262(3) Uani 1 1 d . . .
H20 H 0.4300 0.6581 0.2969 0.031 Uiso 1 1 calc R . .
C21 C 0.60970(19) 0.55113(13) 0.32229(13) 0.0279(4) Uani 1 1 d . . .
H21 H 0.6638 0.6129 0.2790 0.033 Uiso 1 1 calc R . .
C22 C 0.67518(16) 0.42831(13) 0.37708(12) 0.0210(3) Uani 1 1 d . . .
C23 C 0.81910(17) 0.39512(14) 0.36654(13) 0.0254(3) Uani 1 1 d . . .
H23 H 0.8768 0.4540 0.3234 0.030 Uiso 1 1 calc R . .
C24 C 0.87376(16) 0.27575(14) 0.42016(13) 0.0229(3) Uani 1 1 d . . .
H24 H 0.9689 0.2529 0.4145 0.028 Uiso 1 1 calc R . .
C25 C 0.78442(14) 0.18866(13) 0.48366(11) 0.0173(3) Uani 1 1 d . . .
H25 H 0.8223 0.1077 0.5191 0.021 Uiso 1 1 calc R . .
N26 N 0.64750(12) 0.21629(10) 0.49578(9) 0.0141(2) Uani 1 1 d . A .
C27 C 0.59314(14) 0.33514(12) 0.44327(11) 0.0150(3) Uani 1 1 d . . .
C28 C 0.44489(14) 0.36417(12) 0.45520(10) 0.0146(2) Uani 1 1 d . . .
O29 O 0.39765(10) 0.07423(8) 0.43282(8) 0.01468(19) Uani 1 1 d . . .
C30 C 0.28782(14) 0.14029(12) 0.37471(10) 0.0145(2) Uani 1 1 d . . .
O31 O 0.16685(11) 0.11328(10) 0.39568(9) 0.0238(2) Uani 1 1 d . A .
C32A C 0.3329(8) 0.2620(9) 0.2812(9) 0.0136(10) Uani 0.5205(13) 1 d P A 1
C33A C 0.2261(3) 0.3543(3) 0.2281(2) 0.0183(6) Uani 0.5205(13) 1 d P A 1
H33A H 0.1321 0.3422 0.2456 0.022 Uiso 0.5205(13) 1 calc PR A 1
C34A C 0.2617(3) 0.4646(3) 0.1487(2) 0.0214(6) Uani 0.5205(13) 1 d P A 1
H34A H 0.1913 0.5268 0.1124 0.026 Uiso 0.5205(13) 1 calc PR A 1
C35A C 0.4022(3) 0.4821(3) 0.1232(2) 0.0196(6) Uani 0.5205(13) 1 d P A 1
H35A H 0.4266 0.5561 0.0704 0.024 Uiso 0.5205(13) 1 calc PR A 1
C36A C 0.5065(4) 0.3873(3) 0.1777(2) 0.0155(6) Uani 0.5205(13) 1 d P A 1
Cl3A Cl 0.68244(7) 0.40798(6) 0.14458(5) 0.02047(18) Uani 0.5205(13) 1 d P A 1
C38A C 0.4719(5) 0.2777(5) 0.2586(4) 0.0109(8) Uani 0.5205(13) 1 d P A 1
H38A H 0.5421 0.2161 0.2967 0.013 Uiso 0.5205(13) 1 calc PR A 1
Cl3B Cl 0.03938(12) 0.50111(9) 0.04440(8) 0.0471(3) Uani 0.4795(13) 1 d P . 2
C32B C 0.2986(9) 0.2500(10) 0.2774(11) 0.0136(10) Uani 0.4795(13) 1 d P A 2
C33B C 0.1785(4) 0.3154(3) 0.2128(2) 0.0186(6) Uani 0.4795(13) 1 d P A 2
H33B H 0.0907 0.2861 0.2319 0.022 Uiso 0.4795(13) 1 calc PR A 2
C34B C 0.1905(4) 0.4225(3) 0.1215(3) 0.0268(7) Uani 0.4795(13) 1 d P A 2
C35B C 0.3199(5) 0.4690(3) 0.0906(3) 0.0318(8) Uani 0.4795(13) 1 d P A 2
H35B H 0.3258 0.5426 0.0301 0.038 Uiso 0.4795(13) 1 calc PR A 2
C36B C 0.4402(5) 0.4051(4) 0.1506(3) 0.0262(8) Uani 0.4795(13) 1 d P A 2
H36B H 0.5274 0.4353 0.1305 0.031 Uiso 0.4795(13) 1 calc PR A 2
C38B C 0.4294(6) 0.2946(6) 0.2416(5) 0.0196(11) Uani 0.4795(13) 1 d P A 2
H38B H 0.5110 0.2497 0.2793 0.024 Uiso 0.4795(13) 1 calc PR A 2
Cl1W Cl 0.04349(3) 0.23373(3) 0.79212(3) 0.01876(8) Uani 1 1 d . . .
O3W O -0.03294(11) 0.21244(10) 0.71142(9) 0.0255(2) Uani 1 1 d . . .
O4W O 0.19269(12) 0.20736(13) 0.78084(9) 0.0358(3) Uani 1 1 d . . .
O1W O 0.00212(12) 0.15621(12) 0.89974(9) 0.0315(3) Uani 1 1 d . . .
O2W O 0.01426(16) 0.35941(12) 0.77460(13) 0.0495(4) Uani 1 1 d . . .

loop_
_atom_site_aniso_label
_atom_site_aniso_U_11
_atom_site_aniso_U_22
_atom_site_aniso_U_33
_atom_site_aniso_U_23
_atom_site_aniso_U_13
_atom_site_aniso_U_12
N15 0.0126(5) 0.0138(5) 0.0140(5) -0.0059(4) 0.0010(4) -0.0004(4)
C16 0.0136(6) 0.0195(6) 0.0182(6) -0.0106(5) 0.0003(5) 0.0002(5)
C17 0.0158(7) 0.0245(7) 0.0259(7) -0.0147(6) -0.0043(5) 0.0064(5)
C18 0.0271(8) 0.0181(6) 0.0205(7) -0.0089(5) -0.0061(6) 0.0087(6)
C19 0.0277(8) 0.0131(6) 0.0146(6) -0.0052(5) 0.0007(5) 0.0028(5)
C20 0.0422(10) 0.0111(6) 0.0211(7) -0.0035(5) 0.0062(6) 0.0006(6)
C21 0.0416(10) 0.0148(6) 0.0257(8) -0.0064(6) 0.0145(7) -0.0091(6)
C22 0.0254(7) 0.0164(6) 0.0231(7) -0.0094(5) 0.0093(6) -0.0082(5)
C23 0.0245(8) 0.0256(7) 0.0311(8) -0.0147(6) 0.0140(6) -0.0147(6)
C24 0.0141(7) 0.0296(8) 0.0300(8) -0.0164(6) 0.0076(6) -0.0078(6)
C25 0.0121(6) 0.0197(6) 0.0216(7) -0.0099(5) 0.0015(5) -0.0027(5)
N26 0.0125(5) 0.0144(5) 0.0158(5) -0.0064(4) 0.0020(4) -0.0024(4)
C27 0.0161(6) 0.0126(6) 0.0166(6) -0.0061(5) 0.0034(5) -0.0032(5)
C28 0.0178(6) 0.0123(6) 0.0139(6) -0.0058(5) 0.0018(5) -0.0008(5)
N1 0.0105(5) 0.0160(5) 0.0131(5) -0.0050(4) -0.0003(4) -0.0009(4)
C2 0.0120(6) 0.0234(7) 0.0169(6) -0.0078(5) -0.0009(5) -0.0024(5)
C3 0.0116(6) 0.0340(8) 0.0234(7) -0.0117(6) 0.0019(5) -0.0080(6)
C4 0.0165(7) 0.0311(8) 0.0206(7) -0.0094(6) 0.0063(5) -0.0106(6)
C5 0.0170(6) 0.0196(6) 0.0153(6) -0.0062(5) 0.0030(5) -0.0052(5)
C6 0.0240(7) 0.0220(7) 0.0146(6) -0.0033(5) 0.0050(5) -0.0062(6)
C7 0.0236(7) 0.0232(7) 0.0122(6) -0.0027(5) -0.0013(5) -0.0019(6)
C8 0.0163(6) 0.0172(6) 0.0149(6) -0.0059(5) -0.0021(5) 0.0006(5)
C9 0.0182(7) 0.0249(7) 0.0159(6) -0.0079(5) -0.0053(5) 0.0006(5)
C10 0.0131(6) 0.0279(7) 0.0231(7) -0.0130(6) -0.0034(5) -0.0012(5)
C11 0.0130(6) 0.0203(6) 0.0182(6) -0.0091(5) 0.0007(5) -0.0035(5)
N12 0.0111(5) 0.0150(5) 0.0143(5) -0.0058(4) -0.0005(4) -0.0017(4)
C13 0.0124(6) 0.0127(5) 0.0127(6) -0.0056(5) 0.0000(4) -0.0001(4)
C14 0.0120(6) 0.0139(6) 0.0132(6) -0.0050(5) 0.0009(4) -0.0012(4)
O29 0.0126(4) 0.0149(4) 0.0166(4) -0.0074(4) -0.0051(3) 0.0037(3)
C30 0.0146(6) 0.0157(6) 0.0126(6) -0.0064(5) -0.0024(5) 0.0039(5)
O31 0.0121(5) 0.0341(6) 0.0261(5) -0.0135(5) -0.0027(4) -0.0002(4)
C32A 0.008(4) 0.0130(19) 0.0167(10) -0.0034(11) 0.006(3) -0.003(2)
C33A 0.0167(14) 0.0203(14) 0.0153(13) -0.0053(11) -0.0005(10) 0.0012(11)
C34A 0.0203(14) 0.0179(13) 0.0174(13) -0.0006(10) -0.0030(11) 0.0071(11)
C35A 0.0253(16) 0.0154(14) 0.0144(12) -0.0032(11) 0.0002(11) 0.0013(12)
C36A 0.0170(15) 0.0165(13) 0.0137(13) -0.0071(10) 0.0012(11) 0.0000(12)
Cl3A 0.0194(3) 0.0255(3) 0.0162(3) -0.0075(2) 0.0028(2) -0.0064(2)
C38A 0.011(2) 0.0099(16) 0.0101(16) -0.0031(12) -0.0022(14) 0.0023(15)
Cl3B 0.0481(6) 0.0365(5) 0.0320(5) 0.0077(4) -0.0124(4) 0.0118(4)
C32B 0.008(4) 0.0130(19) 0.0167(10) -0.0034(11) 0.006(3) -0.003(2)
C33B 0.0194(16) 0.0161(14) 0.0158(14) -0.0027(11) -0.0025(11) 0.0018(12)
C34B 0.0332(19) 0.0204(15) 0.0202(15) -0.0027(12) -0.0008(13) 0.0015(13)
C35B 0.046(2) 0.0193(16) 0.0240(17) -0.0021(13) 0.0091(18) -0.0066(15)
C36B 0.029(2) 0.025(2) 0.026(2) -0.0105(17) 0.0146(16) -0.0109(19)
C38B 0.018(3) 0.021(2) 0.021(2) -0.0113(19) -0.003(2) 0.004(2)
Mn1 0.00877(9) 0.01095(9) 0.01152(9) -0.00319(7) 0.00000(7) -0.00093(7)
Cl1W 0.01468(15) 0.01946(15) 0.01774(15) -0.00263(12) -0.00165(11) -0.00389(12)
O3W 0.0203(5) 0.0318(6) 0.0233(5) -0.0090(5) -0.0052(4) -0.0060(4)
O4W 0.0133(5) 0.0673(9) 0.0214(6) -0.0127(6) 0.0000(4) -0.0044(5)
O1W 0.0275(6) 0.0447(7) 0.0185(5) -0.0067(5) 0.0068(4) -0.0160(5)
O2W 0.0563(9) 0.0210(6) 0.0690(10) -0.0151(6) -0.0259(8) -0.0008(6)

loop_
_atom_type_symbol
_atom_type_description
_atom_type_scat_dispersion_real
_atom_type_scat_dispersion_imag
_atom_type_scat_source
C C 0.0033 0.0016 'International Tables Vol C Tables 4.2.6.8 and 6.1.1.4'
H H 0 0 'International Tables Vol C Tables 4.2.6.8 and 6.1.1.4'
N N 0.0061 0.0033 'International Tables Vol C Tables 4.2.6.8 and 6.1.1.4'
O O 0.0106 0.006 'International Tables Vol C Tables 4.2.6.8 and 6.1.1.4'
Cl Cl 0.1484 0.1585 'International Tables Vol C Tables 4.2.6.8 and 6.1.1.4'
Mn Mn 0.3368 0.7283 'International Tables Vol C Tables 4.2.6.8 and 6.1.1.4'

loop_
_geom_angle_atom_site_label_1
_geom_angle_atom_site_label_2
_geom_angle_atom_site_label_3
_geom_angle
_geom_angle_site_symmetry_1
_geom_angle_site_symmetry_3
C16 N15 C28 118.09(11) . .
C16 N15 Mn1 125.77(9) . .
C28 N15 Mn1 115.37(8) . .
N15 C16 C17 122.74(13) . .
N15 C16 H16 118.6 . .
C17 C16 H16 118.6 . .
C18 C17 C16 119.88(13) . .
C18 C17 H17 120.1 . .
C16 C17 H17 120.1 . .
C17 C18 C19 118.89(13) . .
C17 C18 H18 120.6 . .
C19 C18 H18 120.6 . .
C28 C19 C18 117.70(13) . .
C28 C19 C20 119.23(13) . .
C18 C19 C20 123.07(13) . .
C21 C20 C19 121.21(13) . .
C21 C20 H20 119.4 . .
C19 C20 H20 119.4 . .
C20 C21 C22 120.78(14) . .
C20 C21 H21 119.6 . .
C22 C21 H21 119.6 . .
C23 C22 C27 117.55(13) . .
C23 C22 C21 122.97(13) . .
C27 C22 C21 119.48(14) . .
C24 C23 C22 119.67(13) . .
C24 C23 H23 120.2 . .
C22 C23 H23 120.2 . .
C23 C24 C25 119.07(13) . .
C23 C24 H24 120.5 . .
C25 C24 H24 120.5 . .
N26 C25 C24 123.14(13) . .
N26 C25 H25 118.4 . .
C24 C25 H25 118.4 . .
C25 N26 C27 117.91(11) . .
C25 N26 Mn1 127.08(9) . .
C27 N26 Mn1 114.60(8) . .
N26 C27 C22 122.66(12) . .
N26 C27 C28 117.70(11) . .
C22 C27 C28 119.62(12) . .
N15 C28 C19 122.69(12) . .
N15 C28 C27 117.64(11) . .
C19 C28 C27 119.66(12) . .
C2 N1 C14 118.10(11) . .
C2 N1 Mn1 127.23(9) . .
C14 N1 Mn1 114.58(8) . .
N1 C2 C3 123.06(13) . .
N1 C2 H2 118.5 . .
C3 C2 H2 118.5 . .
C4 C3 C2 119.33(13) . .
C4 C3 H3 120.3 . .
C2 C3 H3 120.3 . .
C3 C4 C5 119.39(13) . .
C3 C4 H4 120.3 . .
C5 C4 H4 120.3 . .
C4 C5 C14 117.67(12) . .
C4 C5 C6 122.75(13) . .
C14 C5 C6 119.57(13) . .
C7 C6 C5 120.81(13) . .
C7 C6 H6 119.6 . .
C5 C6 H6 119.6 . .
C6 C7 C8 121.06(13) . .
C6 C7 H7 119.5 . .
C8 C7 H7 119.5 . .
C13 C8 C9 117.79(12) . .
C13 C8 C7 119.50(13) . .
C9 C8 C7 122.70(13) . .
C10 C9 C8 119.50(13) . .
C10 C9 H9 120.2 . .
C8 C9 H9 120.2 . .
C9 C10 C11 118.98(13) . .
C9 C10 H10 120.5 . .
C11 C10 H10 120.5 . .
N12 C11 C10 123.32(13) . .
N12 C11 H11 118.3 . .
C10 C11 H11 118.3 . .
C11 N12 C13 117.96(11) . .
C11 N12 Mn1 127.10(9) . .
C13 N12 Mn1 114.29(8) . .
N12 C13 C8 122.43(12) . .
N12 C13 C14 118.07(11) . .
C8 C13 C14 119.50(12) . .
N1 C14 C5 122.43(12) . .
N1 C14 C13 118.09(11) . .
C5 C14 C13 119.47(12) . .
C30 O29 Mn1 127.54(8) . 2_656
C30 O29 Mn1 127.01(8) . .
Mn1 O29 Mn1 104.97(4) 2_656 .
O31 C30 O29 123.56(12) . .
O31 C30 C32B 113.6(3) . .
O29 C30 C32B 122.8(3) . .
O31 C30 C32A 125.8(3) . .
O29 C30 C32A 110.5(3) . .
C38A C32A C33A 121.8(7) . .
C38A C32A C30 120.7(8) . .
C33A C32A C30 117.4(5) . .
C34A C33A C32A 119.2(4) . .
C34A C33A H33A 120.4 . .
C32A C33A H33A 120.4 . .
C35A C34A C33A 120.1(3) . .
C35A C34A H34A 119.9 . .
C33A C34A H34A 119.9 . .
C34A C35A C36A 119.2(3) . .
C34A C35A H35A 120.4 . .
C36A C35A H35A 120.4 . .
C38A C36A C35A 121.0(3) . .
C38A C36A Cl3A 119.6(3) . .
C35A C36A Cl3A 119.4(2) . .
C32A C38A C36A 118.7(5) . .
C32A C38A H38A 120.7 . .
C36A C38A H38A 120.7 . .
Cl3B Cl3B C34B 137.18(17) 2_565 .
C38B C32B C33B 117.4(9) . .
C38B C32B C30 121.2(8) . .
C33B C32B C30 121.4(5) . .
C34B C33B C32B 120.5(5) . .
C34B C33B H33B 119.8 . .
C32B C33B H33B 119.8 . .
C33B C34B C35B 121.3(3) . .
C33B C34B Cl3B 119.0(3) . .
C35B C34B Cl3B 119.7(3) . .
C36B C35B C34B 119.6(3) . .
C36B C35B H35B 120.2 . .
C34B C35B H35B 120.2 . .
C35B C36B C38B 119.5(4) . .
C35B C36B H36B 120.3 . .
C38B C36B H36B 120.3 . .
C36B C38B C32B 121.6(6) . .
C36B C38B H38B 119.2 . .
C32B C38B H38B 119.2 . .
O29 Mn1 O29 75.03(4) 2_656 .
O29 Mn1 N15 157.56(4) 2_656 .
O29 Mn1 N15 86.39(4) . .
O29 Mn1 N1 99.52(4) 2_656 .
O29 Mn1 N1 97.36(4) . .
N15 Mn1 N1 95.18(4) . .
O29 Mn1 N12 89.12(4) 2_656 .
O29 Mn1 N12 160.75(4) . .
N15 Mn1 N12 111.27(4) . .
N1 Mn1 N12 74.18(4) . .
O29 Mn1 N26 96.34(4) 2_656 .
O29 Mn1 N26 98.61(4) . .
N15 Mn1 N26 73.78(4) . .
N1 Mn1 N26 159.90(4) . .
N12 Mn1 N26 93.89(4) . .
O1W Cl1W O2W 109.91(9) . .
O1W Cl1W O4W 109.07(7) . .
O2W Cl1W O4W 109.26(9) . .
O1W Cl1W O3W 110.15(7) . .
O2W Cl1W O3W 109.11(8) . .
O4W Cl1W O3W 109.31(7) . .

loop_
_geom_bond_atom_site_label_1
_geom_bond_atom_site_label_2
_geom_bond_distance
_geom_bond_site_symmetry_2
N15 C16 1.3282(17) .
N15 C28 1.3617(16) .
N15 Mn1 2.2412(11) .
C16 C17 1.3996(19) .
C16 H16 0.9300 .
C17 C18 1.368(2) .
C17 H17 0.9300 .
C18 C19 1.411(2) .
C18 H18 0.9300 .
C19 C28 1.4068(18) .
C19 C20 1.438(2) .
C20 C21 1.352(2) .
C20 H20 0.9300 .
C21 C22 1.436(2) .
C21 H21 0.9300 .
C22 C23 1.408(2) .
C22 C27 1.4080(18) .
C23 C24 1.370(2) .
C23 H23 0.9300 .
C24 C25 1.3999(19) .
C24 H24 0.9300 .
C25 N26 1.3347(17) .
C25 H25 0.9300 .
N26 C27 1.3623(17) .
N26 Mn1 2.2655(11) .
C27 C28 1.4402(19) .
N1 C2 1.3311(17) .
N1 C14 1.3618(17) .
N1 Mn1 2.2563(11) .
C2 C3 1.3984(19) .
C2 H2 0.9300 .
C3 C4 1.369(2) .
C3 H3 0.9300 .
C4 C5 1.409(2) .
C4 H4 0.9300 .
C5 C14 1.4097(18) .
C5 C6 1.435(2) .
C6 C7 1.351(2) .
C6 H6 0.9300 .
C7 C8 1.4367(19) .
C7 H7 0.9300 .
C8 C13 1.4060(18) .
C8 C9 1.409(2) .
C9 C10 1.369(2) .
C9 H9 0.9300 .
C10 C11 1.398(2) .
C10 H10 0.9300 .
C11 N12 1.3323(17) .
C11 H11 0.9300 .
N12 C13 1.3616(16) .
N12 Mn1 2.2596(11) .
C13 C14 1.4402(18) .
O29 C30 1.3052(15) .
O29 Mn1 2.1667(9) 2_656
O29 Mn1 2.2065(10) .
C30 O31 1.2237(17) .
C30 C32B 1.437(12) .
C30 C32A 1.580(9) .
C32A C38A 1.366(8) .
C32A C33A 1.392(11) .
C33A C34A 1.388(4) .
C33A H33A 0.9300 .
C34A C35A 1.388(4) .
C34A H34A 0.9300 .
C35A C36A 1.396(4) .
C35A H35A 0.9300 .
C36A C38A 1.387(6) .
C36A Cl3A 1.738(3) .
C38A H38A 0.9300 .
Cl3B Cl3B 1.440(2) 2_565
Cl3B C34B 1.745(4) .
C32B C38B 1.402(8) .
C32B C33B 1.412(11) .
C33B C34B 1.380(4) .
C33B H33B 0.9300 .
C34B C35B 1.389(5) .
C35B C36B 1.384(6) .
C35B H35B 0.9300 .
C36B C38B 1.401(8) .
C36B H36B 0.9300 .
C38B H38B 0.9300 .
Mn1 O29 2.1667(9) 2_656
Cl1W O1W 1.4310(11) .
Cl1W O2W 1.4334(13) .
Cl1W O4W 1.4417(12) .
Cl1W O3W 1.4455(11) .

loop_
_geom_torsion_atom_site_label_1
_geom_torsion_atom_site_label_2
_geom_torsion_atom_site_label_3
_geom_torsion_atom_site_label_4
_geom_torsion
_geom_torsion_site_symmetry_1
_geom_torsion_site_symmetry_4
C28 N15 C16 C17 0.7(2) . .
Mn1 N15 C16 C17 -168.77(10) . .
N15 C16 C17 C18 -0.7(2) . .
C16 C17 C18 C19 -0.1(2) . .
C17 C18 C19 C28 0.8(2) . .
C17 C18 C19 C20 -179.18(14) . .
C28 C19 C20 C21 1.4(2) . .
C18 C19 C20 C21 -178.60(15) . .
C19 C20 C21 C22 -0.2(3) . .
C20 C21 C22 C23 178.42(16) . .
C20 C21 C22 C27 -0.5(2) . .
C27 C22 C23 C24 -0.2(2) . .
C21 C22 C23 C24 -179.11(16) . .
C22 C23 C24 C25 0.7(2) . .
C23 C24 C25 N26 -0.7(2) . .
C24 C25 N26 C27 0.2(2) . .
C24 C25 N26 Mn1 172.35(11) . .
C25 N26 C27 C22 0.4(2) . .
Mn1 N26 C27 C22 -172.76(11) . .
C25 N26 C27 C28 179.04(12) . .
Mn1 N26 C27 C28 5.90(16) . .
C23 C22 C27 N26 -0.4(2) . .
C21 C22 C27 N26 178.60(14) . .
C23 C22 C27 C28 -179.01(14) . .
C21 C22 C27 C28 0.0(2) . .
C16 N15 C28 C19 0.1(2) . .
Mn1 N15 C28 C19 170.67(11) . .
C16 N15 C28 C27 -178.89(12) . .
Mn1 N15 C28 C27 -8.32(15) . .
C18 C19 C28 N15 -0.9(2) . .
C20 C19 C28 N15 179.14(13) . .
C18 C19 C28 C27 178.10(13) . .
C20 C19 C28 C27 -1.9(2) . .
N26 C27 C28 N15 1.56(19) . .
C22 C27 C28 N15 -179.74(13) . .
N26 C27 C28 C19 -177.47(13) . .
C22 C27 C28 C19 1.2(2) . .
C14 N1 C2 C3 0.3(2) . .
Mn1 N1 C2 C3 176.93(11) . .
N1 C2 C3 C4 -0.9(2) . .
C2 C3 C4 C5 -0.1(2) . .
C3 C4 C5 C14 1.5(2) . .
C3 C4 C5 C6 -177.19(15) . .
C4 C5 C6 C7 178.41(15) . .
C14 C5 C6 C7 -0.2(2) . .
C5 C6 C7 C8 2.0(2) . .
C6 C7 C8 C13 -1.1(2) . .
C6 C7 C8 C9 177.79(14) . .
C13 C8 C9 C10 1.2(2) . .
C7 C8 C9 C10 -177.79(14) . .
C8 C9 C10 C11 -0.9(2) . .
C9 C10 C11 N12 -0.3(2) . .
C10 C11 N12 C13 1.1(2) . .
C10 C11 N12 Mn1 -169.12(11) . .
C11 N12 C13 C8 -0.73(19) . .
Mn1 N12 C13 C8 170.71(10) . .
C11 N12 C13 C14 179.40(12) . .
Mn1 N12 C13 C14 -9.16(15) . .
C9 C8 C13 N12 -0.4(2) . .
C7 C8 C13 N12 178.61(13) . .
C9 C8 C13 C14 179.49(12) . .
C7 C8 C13 C14 -1.5(2) . .
C2 N1 C14 C5 1.2(2) . .
Mn1 N1 C14 C5 -175.80(10) . .
C2 N1 C14 C13 -179.76(12) . .
Mn1 N1 C14 C13 3.22(15) . .
C4 C5 C14 N1 -2.1(2) . .
C6 C5 C14 N1 176.60(13) . .
C4 C5 C14 C13 178.87(13) . .
C6 C5 C14 C13 -2.4(2) . .
N12 C13 C14 N1 4.08(18) . .
C8 C13 C14 N1 -175.80(12) . .
N12 C13 C14 C5 -176.86(12) . .
C8 C13 C14 C5 3.26(19) . .
Mn1 O29 C30 O31 83.78(16) 2_656 .
Mn1 O29 C30 O31 -86.93(16) . .
Mn1 O29 C30 C32B -94.0(6) 2_656 .
Mn1 O29 C30 C32B 95.3(6) . .
Mn1 O29 C30 C32A -100.4(5) 2_656 .
Mn1 O29 C30 C32A 88.9(5) . .
O31 C30 C32A C38A -174.0(6) . .
O29 C30 C32A C38A 10.3(10) . .
C32B C30 C32A C38A -146(5) . .
O31 C30 C32A C33A 9.9(10) . .
O29 C30 C32A C33A -165.8(6) . .
C32B C30 C32A C33A 38(3) . .
C38A C32A C33A C34A 1.2(12) . .
C30 C32A C33A C34A 177.3(5) . .
C32A C33A C34A C35A -0.2(7) . .
C33A C34A C35A C36A 0.5(5) . .
C34A C35A C36A C38A -1.8(5) . .
C34A C35A C36A Cl3A 179.0(2) . .
C33A C32A C38A C36A -2.4(12) . .
C30 C32A C38A C36A -178.3(6) . .
C35A C36A C38A C32A 2.7(8) . .
Cl3A C36A C38A C32A -178.1(6) . .
O31 C30 C32B C38B 179.6(8) . .
O29 C30 C32B C38B -2.4(13) . .
C32A C30 C32B C38B 24(3) . .
O31 C30 C32B C33B -1.8(12) . .
O29 C30 C32B C33B 176.2(6) . .
C32A C30 C32B C33B -157(5) . .
C38B C32B C33B C34B -3.3(13) . .
C30 C32B C33B C34B 178.0(7) . .
C32B C33B C34B C35B -0.1(8) . .
C32B C33B C34B Cl3B -179.6(7) . .
Cl3B Cl3B C34B C33B -86.9(4) 2_565 .
Cl3B Cl3B C34B C35B 93.6(4) 2_565 .
C33B C34B C35B C36B 1.9(6) . .
Cl3B C34B C35B C36B -178.6(3) . .
C34B C35B C36B C38B -0.2(6) . .
C35B C36B C38B C32B -3.4(10) . .
C33B C32B C38B C36B 5.1(14) . .
C30 C32B C38B C36B -176.2(7) . .
C30 O29 Mn1 O29 172.39(13) . 2_656
Mn1 O29 Mn1 O29 0.0 2_656 2_656
C30 O29 Mn1 N15 -20.31(11) . .
Mn1 O29 Mn1 N15 167.30(4) 2_656 .
C30 O29 Mn1 N1 74.45(11) . .
Mn1 O29 Mn1 N1 -97.94(4) 2_656 .
C30 O29 Mn1 N12 136.82(12) . .
Mn1 O29 Mn1 N12 -35.57(13) 2_656 .
C30 O29 Mn1 N26 -93.30(11) . .
Mn1 O29 Mn1 N26 94.31(4) 2_656 .
C16 N15 Mn1 O29 111.80(13) . 2_656
C28 N15 Mn1 O29 -57.93(15) . 2_656
C16 N15 Mn1 O29 77.99(11) . .
C28 N15 Mn1 O29 -91.74(9) . .
C16 N15 Mn1 N1 -19.08(11) . .
C28 N15 Mn1 N1 171.18(9) . .
C16 N15 Mn1 N12 -94.10(11) . .
C28 N15 Mn1 N12 96.16(10) . .
C16 N15 Mn1 N26 178.04(12) . .
C28 N15 Mn1 N26 8.31(9) . .
C2 N1 Mn1 O29 -96.16(11) . 2_656
C14 N1 Mn1 O29 80.54(9) . 2_656
C2 N1 Mn1 O29 -20.18(12) . .
C14 N1 Mn1 O29 156.51(9) . .
C2 N1 Mn1 N15 66.83(12) . .
C14 N1 Mn1 N15 -116.48(9) . .
C2 N1 Mn1 N12 177.49(12) . .
C14 N1 Mn1 N12 -5.81(9) . .
C2 N1 Mn1 N26 122.19(14) . .
C14 N1 Mn1 N26 -61.11(16) . .
C11 N12 Mn1 O29 78.24(11) . 2_656
C13 N12 Mn1 O29 -92.26(9) . 2_656
C11 N12 Mn1 O29 112.43(14) . .
C13 N12 Mn1 O29 -58.07(16) . .
C11 N12 Mn1 N15 -92.16(11) . .
C13 N12 Mn1 N15 97.34(9) . .
C11 N12 Mn1 N1 178.39(12) . .
C13 N12 Mn1 N1 7.89(9) . .
C11 N12 Mn1 N26 -18.06(11) . .
C13 N12 Mn1 N26 171.44(9) . .
C25 N26 Mn1 O29 -20.42(12) . 2_656
C27 N26 Mn1 O29 151.98(9) . 2_656
C25 N26 Mn1 O29 -96.18(12) . .
C27 N26 Mn1 O29 76.22(10) . .
C25 N26 Mn1 N15 -179.84(12) . .
C27 N26 Mn1 N15 -7.44(9) . .
C25 N26 Mn1 N1 121.58(14) . .
C27 N26 Mn1 N1 -66.02(16) . .
C25 N26 Mn1 N12 69.13(12) . .
C27 N26 Mn1 N12 -118.47(10) . .
